data_4067384
loop_
_publ_author_name
'Sudupe, Mar\'ia'
'Cano, Jes\'us'
'Royo, Pascual'
'Mosquera, Marta E. G.'
'Frutos, Luis M.'
'Casta\~no, Obis'

_publ_section_title
;
 Regioselective Synthesis of 1,2- and 1,3-Di(silylamido)cyclopentadienyl
 Zirconium Complexes
;
_journal_issue 1
_journal_name_full Organometallics
_journal_page_first 263
_journal_paper_doi 10.1021/om9009087
_journal_volume 29
_journal_year 2010
_chemical_formula_moiety 'C34 H66 Cl2 N4 Si4 Zr2'
_chemical_formula_sum 'C34 H66 Cl2 N4 Si4 Zr2'
_chemical_formula_weight 896.61
_chemical_name_systematic
;
 ?
;
_space_group_IT_number 2
_symmetry_cell_setting triclinic
_symmetry_Int_Tables_number 2
_symmetry_space_group_name_Hall '-P 1'
_symmetry_space_group_name_H-M 'P -1'
_atom_sites_solution_hydrogens geom
_atom_sites_solution_primary direct
_atom_sites_solution_secondary difmap
_audit_creation_method SHELXL-97
_cell_angle_alpha 72.632(7)
_cell_angle_beta 78.161(7)
_cell_angle_gamma 74.737(5)
_cell_formula_units_Z 1
_cell_length_a 8.6471(6)
_cell_length_b 9.6723(7)
_cell_length_c 14.0541(16)
_cell_measurement_reflns_used 64
_cell_measurement_temperature 150(2)
_cell_measurement_theta_max 20.479
_cell_measurement_theta_min 4.936
_cell_volume 1072.01(17)
_computing_cell_refinement 'Dirax/lsq (Duisenberg & Schreurs, 1989-2000)'
_computing_data_collection 'Collect (Nonius BV, 1997-2000)'
_computing_data_reduction 'EvalCCD (Duisenberg & Schreurs 1990-2000)'
_computing_molecular_graphics 'Ortep-3 for Windows (Farrugia, 1997)'
_computing_publication_material 'WinGX publication routines (Farrugia, 1999)'
_computing_structure_refinement 'SHELXL-97 (Sheldrick, 1997)'
_computing_structure_solution 'SHELXS-97 (Sheldrick, 1997)'
_diffrn_ambient_temperature 150(2)
_diffrn_measured_fraction_theta_full 0.991
_diffrn_measured_fraction_theta_max 0.991
_diffrn_radiation_monochromator graphite
_diffrn_radiation_source 'fine-focus sealed tube'
_diffrn_radiation_type MoK\a
_diffrn_radiation_wavelength 0.71073
_diffrn_reflns_av_R_equivalents 0.0488
_diffrn_reflns_av_sigmaI/netI 0.0649
_diffrn_reflns_limit_h_max 11
_diffrn_reflns_limit_h_min -11
_diffrn_reflns_limit_k_max 12
_diffrn_reflns_limit_k_min -12
_diffrn_reflns_limit_l_max 18
_diffrn_reflns_limit_l_min -18
_diffrn_reflns_number 9109
_diffrn_reflns_theta_full 27.50
_diffrn_reflns_theta_max 27.50
_diffrn_reflns_theta_min 3.04
_exptl_absorpt_coefficient_mu 0.751
_exptl_absorpt_correction_T_max 0.774
_exptl_absorpt_correction_T_min 0.757
_exptl_absorpt_correction_type multi-scan
_exptl_absorpt_process_details
;
 R.H. Blessing, Acta Cryst. (1995), A51, 33-38
;
_exptl_crystal_colour colourless
_exptl_crystal_density_diffrn 1.389
_exptl_crystal_density_method 'not measured'
_exptl_crystal_description block
_exptl_crystal_F_000 468
_exptl_crystal_size_max 0.363
_exptl_crystal_size_mid 0.355
_exptl_crystal_size_min 0.343
_refine_diff_density_max 0.767
_refine_diff_density_min -0.921
_refine_diff_density_rms 0.102
_refine_ls_extinction_coef 0.033(2)
_refine_ls_extinction_expression Fc^*^=kFc[1+0.001xFc^2^\l^3^/sin(2\q)]^-1/4^
_refine_ls_extinction_method SHELXL
_refine_ls_goodness_of_fit_ref 1.065
_refine_ls_hydrogen_treatment constr
_refine_ls_matrix_type full
_refine_ls_number_parameters 209
_refine_ls_number_reflns 4887
_refine_ls_number_restraints 0
_refine_ls_restrained_S_all 1.065
_refine_ls_R_factor_all 0.0436
_refine_ls_R_factor_gt 0.0356
_refine_ls_shift/su_max 0.001
_refine_ls_shift/su_mean 0.000
_refine_ls_structure_factor_coef Fsqd
_refine_ls_weighting_details 'calc w=1/[\s^2^(Fo^2^)+(0.0428P)^2^+0.2198P] where P=(Fo^2^+2Fc^2^)/3'
_refine_ls_weighting_scheme calc
_refine_ls_wR_factor_gt 0.0880
_refine_ls_wR_factor_ref 0.0921
_reflns_number_gt 4244
_reflns_number_total 4887
_reflns_threshold_expression >2sigma(I)
_cod_data_source_file om9009087_si_001.cif
_cod_data_source_block 6
_cod_original_cell_volume 1072.01(16)
_cod_database_code 4067384

loop_
_symmetry_equiv_pos_as_xyz
'x, y, z'
'-x, -y, -z'

loop_
_atom_site_label
_atom_site_type_symbol
_atom_site_fract_x
_atom_site_fract_y
_atom_site_fract_z
_atom_site_U_iso_or_equiv
_atom_site_adp_type
_atom_site_occupancy
_atom_site_symmetry_multiplicity
_atom_site_calc_flag
_atom_site_refinement_flags
Zr1 Zr 0.88725(2) 0.51021(2) 0.148300(15) 0.01357(10) Uani 1 1 d .
Cl1 Cl 1.07567(7) 0.33100(6) 0.04480(4) 0.02128(14) Uani 1 1 d .
Si2 Si 0.79233(8) 0.34419(7) 0.35995(5) 0.01911(15) Uani 1 1 d .
Si1 Si 0.65466(8) 0.76735(7) 0.22398(5) 0.02188(16) Uani 1 1 d .
N2 N 0.9725(2) 0.35721(19) 0.27951(14) 0.0167(4) Uani 1 1 d .
N1 N 0.8582(2) 0.7102(2) 0.18732(14) 0.0184(4) Uani 1 1 d .
C1 C 0.6041(3) 0.5989(3) 0.20793(18) 0.0212(5) Uani 1 1 d .
C3 C 0.6761(3) 0.3608(3) 0.18710(19) 0.0238(5) Uani 1 1 d .
H3 H 0.7088 0.2559 0.1996 0.029 Uiso 1 1 calc R
C7 C 0.7562(3) 0.4306(3) 0.46728(19) 0.0300(6) Uani 1 1 d .
H7A H 0.8326 0.3733 0.5150 0.045 Uiso 1 1 calc R
H7B H 0.6452 0.4312 0.5014 0.045 Uiso 1 1 calc R
H7C H 0.7718 0.5327 0.4418 0.045 Uiso 1 1 calc R
C5 C 0.5940(3) 0.6013(3) 0.10783(19) 0.0247(5) Uani 1 1 d .
H5 H 0.5617 0.6885 0.0568 0.030 Uiso 1 1 calc R
C2 C 0.6586(3) 0.4427(3) 0.25983(18) 0.0204(5) Uani 1 1 d .
C22 C 1.1404(3) 0.2580(3) 0.4198(2) 0.0298(6) Uani 1 1 d .
H22A H 1.0525 0.2135 0.4632 0.045 Uiso 1 1 calc R
H22B H 1.1288 0.3577 0.4277 0.045 Uiso 1 1 calc R
H22C H 1.2447 0.1962 0.4387 0.045 Uiso 1 1 calc R
C4 C 0.6378(3) 0.4585(3) 0.09477(19) 0.0258(5) Uani 1 1 d .
H4 H 0.6412 0.4320 0.0344 0.031 Uiso 1 1 calc R
C6 C 0.7492(3) 0.1534(3) 0.4142(2) 0.0319(6) Uani 1 1 d .
H6A H 0.8168 0.0977 0.4672 0.048 Uiso 1 1 calc R
H6B H 0.7734 0.1014 0.3610 0.048 Uiso 1 1 calc R
H6C H 0.6348 0.1615 0.4427 0.048 Uiso 1 1 calc R
C32 C 1.0343(4) 0.7413(3) 0.2942(2) 0.0322(6) Uani 1 1 d .
H32A H 1.0695 0.6333 0.3173 0.048 Uiso 1 1 calc R
H32B H 0.9399 0.7758 0.3400 0.048 Uiso 1 1 calc R
H32C H 1.1224 0.7881 0.2935 0.048 Uiso 1 1 calc R
C31 C 0.9891(3) 0.7831(3) 0.18816(18) 0.0229(5) Uani 1 1 d .
C23 C 1.1589(3) 0.1109(3) 0.2978(2) 0.0272(5) Uani 1 1 d .
H23A H 1.0706 0.0648 0.3390 0.041 Uiso 1 1 calc R
H23B H 1.2623 0.0517 0.3197 0.041 Uiso 1 1 calc R
H23C H 1.1603 0.1157 0.2269 0.041 Uiso 1 1 calc R
C24 C 1.2716(3) 0.3374(3) 0.2452(2) 0.0294(6) Uani 1 1 d .
H24A H 1.2700 0.3452 0.1742 0.044 Uiso 1 1 calc R
H24B H 1.3748 0.2749 0.2655 0.044 Uiso 1 1 calc R
H24C H 1.2593 0.4365 0.2543 0.044 Uiso 1 1 calc R
C33 C 1.1374(3) 0.7340(3) 0.1157(2) 0.0304(6) Uani 1 1 d .
H33A H 1.1755 0.6262 0.1374 0.046 Uiso 1 1 calc R
H33B H 1.2235 0.7827 0.1157 0.046 Uiso 1 1 calc R
H33C H 1.1081 0.7618 0.0477 0.046 Uiso 1 1 calc R
C9 C 0.5870(3) 0.8047(3) 0.3506(2) 0.0331(6) Uani 1 1 d .
H9A H 0.6204 0.8938 0.3510 0.050 Uiso 1 1 calc R
H9B H 0.6362 0.7198 0.4017 0.050 Uiso 1 1 calc R
H9C H 0.4689 0.8201 0.3656 0.050 Uiso 1 1 calc R
C21 C 1.1329(3) 0.2682(2) 0.30977(18) 0.0200(5) Uani 1 1 d .
C34 C 0.9316(4) 0.9532(3) 0.1525(2) 0.0374(7) Uani 1 1 d .
H34A H 0.8366 0.9865 0.1982 0.056 Uiso 1 1 calc R
H34B H 0.9032 0.9802 0.0843 0.056 Uiso 1 1 calc R
H34C H 1.0187 1.0009 0.1522 0.056 Uiso 1 1 calc R
C8 C 0.5502(4) 0.9337(3) 0.1336(2) 0.0378(7) Uani 1 1 d .
H8A H 0.5753 1.0233 0.1400 0.057 Uiso 1 1 calc R
H8B H 0.4330 0.9409 0.1487 0.057 Uiso 1 1 calc R
H8C H 0.5877 0.9240 0.0647 0.057 Uiso 1 1 calc R

loop_
_atom_site_aniso_label
_atom_site_aniso_U_11
_atom_site_aniso_U_22
_atom_site_aniso_U_33
_atom_site_aniso_U_23
_atom_site_aniso_U_13
_atom_site_aniso_U_12
Zr1 0.01295(14) 0.01676(13) 0.01087(13) -0.00391(8) -0.00052(8) -0.00346(8)
Cl1 0.0276(3) 0.0181(3) 0.0134(3) -0.00335(19) 0.0002(2) -0.0002(2)
Si2 0.0213(3) 0.0209(3) 0.0130(3) -0.0026(2) 0.0009(2) -0.0057(2)
Si1 0.0236(3) 0.0216(3) 0.0162(3) -0.0061(2) -0.0025(3) 0.0035(3)
N2 0.0175(9) 0.0169(9) 0.0159(9) -0.0040(7) -0.0044(7) -0.0027(7)
N1 0.0219(10) 0.0168(9) 0.0149(9) -0.0018(7) -0.0033(7) -0.0036(7)
C1 0.0131(11) 0.0320(12) 0.0169(11) -0.0079(9) 0.0005(8) -0.0021(9)
C3 0.0168(11) 0.0319(13) 0.0276(13) -0.0114(10) -0.0001(9) -0.0115(9)
C7 0.0338(14) 0.0342(14) 0.0182(12) -0.0086(10) -0.0022(10) 0.0003(11)
C5 0.0131(11) 0.0377(13) 0.0217(12) -0.0083(10) -0.0033(9) -0.0012(9)
C2 0.0116(10) 0.0293(12) 0.0198(12) -0.0066(9) 0.0027(8) -0.0070(9)
C22 0.0364(15) 0.0299(13) 0.0236(13) -0.0051(10) -0.0140(11) -0.0025(11)
C4 0.0148(11) 0.0432(15) 0.0237(13) -0.0139(11) -0.0032(9) -0.0074(10)
C6 0.0394(16) 0.0259(13) 0.0268(14) -0.0012(10) 0.0053(11) -0.0153(11)
C32 0.0463(17) 0.0333(14) 0.0233(13) -0.0060(11) -0.0115(12) -0.0158(12)
C31 0.0326(13) 0.0198(11) 0.0183(12) -0.0030(9) -0.0045(10) -0.0103(9)
C23 0.0302(14) 0.0208(11) 0.0280(14) -0.0059(10) -0.0065(10) 0.0002(10)
C24 0.0161(12) 0.0352(14) 0.0358(15) -0.0050(11) -0.0068(10) -0.0057(10)
C33 0.0273(14) 0.0386(14) 0.0282(14) -0.0072(11) -0.0025(11) -0.0145(11)
C9 0.0382(16) 0.0309(13) 0.0252(14) -0.0131(11) 0.0002(11) 0.0042(11)
C21 0.0194(11) 0.0188(11) 0.0213(12) -0.0039(9) -0.0072(9) -0.0011(9)
C34 0.0574(19) 0.0215(13) 0.0350(16) -0.0027(10) -0.0111(14) -0.0132(12)
C8 0.0417(17) 0.0324(14) 0.0282(15) -0.0048(11) -0.0100(12) 0.0111(12)

loop_
_atom_type_symbol
_atom_type_description
_atom_type_scat_dispersion_real
_atom_type_scat_dispersion_imag
_atom_type_scat_source
C C 0.0033 0.0016 'International Tables Vol C Tables 4.2.6.8 and 6.1.1.4'
H H 0.0000 0.0000 'International Tables Vol C Tables 4.2.6.8 and 6.1.1.4'
Cl Cl 0.1484 0.1585 'International Tables Vol C Tables 4.2.6.8 and 6.1.1.4'
N N 0.0061 0.0033 'International Tables Vol C Tables 4.2.6.8 and 6.1.1.4'
Si Si 0.0817 0.0704 'International Tables Vol C Tables 4.2.6.8 and 6.1.1.4'
Zr Zr -2.9673 0.5597 'International Tables Vol C Tables 4.2.6.8 and 6.1.1.4'

loop_
_geom_angle_atom_site_label_1
_geom_angle_atom_site_label_2
_geom_angle_atom_site_label_3
_geom_angle
_geom_angle_site_symmetry_1
_geom_angle_site_symmetry_3
N1 Zr1 N2 99.72(7) . .
N1 Zr1 C2 94.33(8) . .
N2 Zr1 C2 72.81(8) . .
N1 Zr1 C1 70.17(8) . .
N2 Zr1 C1 102.40(8) . .
C2 Zr1 C1 35.53(8) . .
N1 Zr1 C3 125.21(8) . .
N2 Zr1 C3 83.66(8) . .
C2 Zr1 C3 34.15(8) . .
C1 Zr1 C3 55.98(8) . .
N1 Zr1 C5 87.49(8) . .
N2 Zr1 C5 128.13(8) . .
C2 Zr1 C5 55.38(8) . .
C1 Zr1 C5 32.77(8) . .
C3 Zr1 C5 52.62(8) . .
N1 Zr1 Cl1 144.63(5) . .
N2 Zr1 Cl1 87.95(5) . .
C2 Zr1 Cl1 120.80(6) . .
C1 Zr1 Cl1 142.01(6) . .
C3 Zr1 Cl1 89.80(6) . .
C5 Zr1 Cl1 114.74(6) . .
N1 Zr1 C4 118.29(8) . .
N2 Zr1 C4 115.13(8) . .
C2 Zr1 C4 55.03(8) . .
C1 Zr1 C4 54.18(8) . .
C3 Zr1 C4 31.60(8) . .
C5 Zr1 C4 30.91(8) . .
Cl1 Zr1 C4 88.21(6) . .
N1 Zr1 Cl1 86.72(5) . 2_765
N2 Zr1 Cl1 153.75(5) . 2_765
C2 Zr1 Cl1 132.45(6) . 2_765
C1 Zr1 Cl1 103.71(6) . 2_765
C3 Zr1 Cl1 113.44(6) . 2_765
C5 Zr1 Cl1 77.24(6) . 2_765
Cl1 Zr1 Cl1 73.00(2) . 2_765
C4 Zr1 Cl1 82.86(6) . 2_765
N1 Zr1 Si2 93.39(5) . .
N2 Zr1 Si2 34.73(5) . .
C2 Zr1 Si2 38.80(6) . .
C1 Zr1 Si2 68.21(6) . .
C3 Zr1 Si2 59.62(6) . .
C5 Zr1 Si2 94.02(6) . .
Cl1 Zr1 Si2 110.992(19) . .
C4 Zr1 Si2 89.40(6) . .
Cl1 Zr1 Si2 171.25(2) 2_765 .
N1 Zr1 Si1 32.48(5) . .
N2 Zr1 Si1 104.57(5) . .
C2 Zr1 Si1 66.03(6) . .
C1 Zr1 Si1 37.73(6) . .
C3 Zr1 Si1 93.37(6) . .
C5 Zr1 Si1 58.83(6) . .
Cl1 Zr1 Si1 167.342(19) . .
C4 Zr1 Si1 88.09(6) . .
Cl1 Zr1 Si1 94.527(19) 2_765 .
Si2 Zr1 Si1 81.068(19) . .
Zr1 Cl1 Zr1 107.00(2) . 2_765
N2 Si2 C7 116.04(12) . .
N2 Si2 C2 95.19(9) . .
C7 Si2 C2 115.12(11) . .
N2 Si2 C6 116.63(11) . .
C7 Si2 C6 106.74(12) . .
C2 Si2 C6 106.71(12) . .
N2 Si2 Zr1 44.02(6) . .
C7 Si2 Zr1 121.58(9) . .
C2 Si2 Zr1 52.23(7) . .
C6 Si2 Zr1 131.63(9) . .
N1 Si1 C9 118.65(12) . .
N1 Si1 C8 114.77(12) . .
C9 Si1 C8 105.69(13) . .
N1 Si1 C1 93.41(10) . .
C9 Si1 C1 116.17(12) . .
C8 Si1 C1 107.74(13) . .
N1 Si1 Zr1 41.08(7) . .
C9 Si1 Zr1 133.80(9) . .
C8 Si1 Zr1 120.50(10) . .
C1 Si1 Zr1 52.38(7) . .
C21 N2 Si2 122.20(15) . .
C21 N2 Zr1 136.51(15) . .
Si2 N2 Zr1 101.24(9) . .
C31 N1 Si1 126.88(16) . .
C31 N1 Zr1 126.60(15) . .
Si1 N1 Zr1 106.44(10) . .
C5 C1 C2 106.0(2) . .
C5 C1 Si1 115.91(18) . .
C2 C1 Si1 128.72(19) . .
C5 C1 Zr1 79.26(13) . .
C2 C1 Zr1 69.69(12) . .
Si1 C1 Zr1 89.89(9) . .
C4 C3 C2 109.8(2) . .
C4 C3 Zr1 79.54(14) . .
C2 C3 Zr1 67.88(13) . .
C4 C3 H3 125.1 . .
C2 C3 H3 125.1 . .
Zr1 C3 H3 119.0 . .
Si2 C7 H7A 109.5 . .
Si2 C7 H7B 109.5 . .
H7A C7 H7B 109.5 . .
Si2 C7 H7C 109.5 . .
H7A C7 H7C 109.5 . .
H7B C7 H7C 109.5 . .
C4 C5 C1 110.8(2) . .
C4 C5 Zr1 76.67(14) . .
C1 C5 Zr1 67.97(13) . .
C4 C5 H5 124.6 . .
C1 C5 H5 124.6 . .
Zr1 C5 H5 122.2 . .
C3 C2 C1 105.9(2) . .
C3 C2 Si2 112.52(17) . .
C1 C2 Si2 133.82(19) . .
C3 C2 Zr1 77.96(13) . .
C1 C2 Zr1 74.78(12) . .
Si2 C2 Zr1 88.97(9) . .
C21 C22 H22A 109.5 . .
C21 C22 H22B 109.5 . .
H22A C22 H22B 109.5 . .
C21 C22 H22C 109.5 . .
H22A C22 H22C 109.5 . .
H22B C22 H22C 109.5 . .
C5 C4 C3 107.4(2) . .
C5 C4 Zr1 72.41(14) . .
C3 C4 Zr1 68.85(14) . .
C5 C4 H4 126.3 . .
C3 C4 H4 126.3 . .
Zr1 C4 H4 124.1 . .
Si2 C6 H6A 109.5 . .
Si2 C6 H6B 109.5 . .
H6A C6 H6B 109.5 . .
Si2 C6 H6C 109.5 . .
H6A C6 H6C 109.5 . .
H6B C6 H6C 109.5 . .
C31 C32 H32A 109.5 . .
C31 C32 H32B 109.5 . .
H32A C32 H32B 109.5 . .
C31 C32 H32C 109.5 . .
H32A C32 H32C 109.5 . .
H32B C32 H32C 109.5 . .
N1 C31 C33 109.3(2) . .
N1 C31 C32 110.26(19) . .
C33 C31 C32 109.7(2) . .
N1 C31 C34 109.6(2) . .
C33 C31 C34 108.4(2) . .
C32 C31 C34 109.4(2) . .
C21 C23 H23A 109.5 . .
C21 C23 H23B 109.5 . .
H23A C23 H23B 109.5 . .
C21 C23 H23C 109.5 . .
H23A C23 H23C 109.5 . .
H23B C23 H23C 109.5 . .
C21 C24 H24A 109.5 . .
C21 C24 H24B 109.5 . .
H24A C24 H24B 109.5 . .
C21 C24 H24C 109.5 . .
H24A C24 H24C 109.5 . .
H24B C24 H24C 109.5 . .
C31 C33 H33A 109.5 . .
C31 C33 H33B 109.5 . .
H33A C33 H33B 109.5 . .
C31 C33 H33C 109.5 . .
H33A C33 H33C 109.5 . .
H33B C33 H33C 109.5 . .
Si1 C9 H9A 109.5 . .
Si1 C9 H9B 109.5 . .
H9A C9 H9B 109.5 . .
Si1 C9 H9C 109.5 . .
H9A C9 H9C 109.5 . .
H9B C9 H9C 109.5 . .
N2 C21 C24 111.57(18) . .
N2 C21 C23 109.45(19) . .
C24 C21 C23 108.5(2) . .
N2 C21 C22 110.87(19) . .
C24 C21 C22 107.6(2) . .
C23 C21 C22 108.76(19) . .
C31 C34 H34A 109.5 . .
C31 C34 H34B 109.5 . .
H34A C34 H34B 109.5 . .
C31 C34 H34C 109.5 . .
H34A C34 H34C 109.5 . .
H34B C34 H34C 109.5 . .
Si1 C8 H8A 109.5 . .
Si1 C8 H8B 109.5 . .
H8A C8 H8B 109.5 . .
Si1 C8 H8C 109.5 . .
H8A C8 H8C 109.5 . .
H8B C8 H8C 109.5 . .

loop_
_geom_bond_atom_site_label_1
_geom_bond_atom_site_label_2
_geom_bond_distance
_geom_bond_site_symmetry_2
Zr1 N1 2.1041(19) .
Zr1 N2 2.1186(18) .
Zr1 C2 2.364(2) .
Zr1 C1 2.432(2) .
Zr1 C3 2.496(2) .
Zr1 C5 2.578(2) .
Zr1 Cl1 2.6117(6) .
Zr1 C4 2.631(2) .
Zr1 Cl1 2.6908(6) 2_765
Zr1 Si2 2.9900(7) .
Zr1 Si1 3.0709(7) .
Cl1 Zr1 2.6908(6) 2_765
Si2 N2 1.737(2) .
Si2 C7 1.869(3) .
Si2 C2 1.874(2) .
Si2 C6 1.880(2) .
Si1 N1 1.719(2) .
Si1 C9 1.867(3) .
Si1 C8 1.872(3) .
Si1 C1 1.879(3) .
N2 C21 1.497(3) .
N1 C31 1.486(3) .
C1 C5 1.420(3) .
C1 C2 1.465(3) .
C3 C4 1.402(4) .
C3 C2 1.433(4) .
C3 H3 0.9500 .
C7 H7A 0.9800 .
C7 H7B 0.9800 .
C7 H7C 0.9800 .
C5 C4 1.389(4) .
C5 H5 0.9500 .
C22 C21 1.533(4) .
C22 H22A 0.9800 .
C22 H22B 0.9800 .
C22 H22C 0.9800 .
C4 H4 0.9500 .
C6 H6A 0.9800 .
C6 H6B 0.9800 .
C6 H6C 0.9800 .
C32 C31 1.528(4) .
C32 H32A 0.9800 .
C32 H32B 0.9800 .
C32 H32C 0.9800 .
C31 C33 1.528(4) .
C31 C34 1.545(3) .
C23 C21 1.534(3) .
C23 H23A 0.9800 .
C23 H23B 0.9800 .
C23 H23C 0.9800 .
C24 C21 1.524(3) .
C24 H24A 0.9800 .
C24 H24B 0.9800 .
C24 H24C 0.9800 .
C33 H33A 0.9800 .
C33 H33B 0.9800 .
C33 H33C 0.9800 .
C9 H9A 0.9800 .
C9 H9B 0.9800 .
C9 H9C 0.9800 .
C34 H34A 0.9800 .
C34 H34B 0.9800 .
C34 H34C 0.9800 .
C8 H8A 0.9800 .
C8 H8B 0.9800 .
C8 H8C 0.9800 .
